data_2238608
loop_
_publ_author_name
'Arsenyev, Max'
'Baranov, Eugene'
'Chesnokov, Sergey'
'Abakumov, Gleb'

_publ_section_title
;
 4,6-Di-<i>tert</i>-butyl-2,3-dihydroxybenzaldehyde
;
_journal_coeditor_code CV5427
_journal_issue 10
_journal_name_full 'Acta Crystallographica Section E'
_journal_page_first o1565
_journal_paper_doi 10.1107/S1600536813025488
_journal_volume 69
_journal_year 2013
_chemical_formula_analytical 'C15 H22 O3'
_chemical_formula_iupac 'C15 H22 O3'
_chemical_formula_moiety 'C15 H22 O3'
_chemical_formula_structural 'C15 H22 O3'
_chemical_formula_sum 'C15 H22 O3'
_chemical_formula_weight 250.33
_chemical_melting_point 115
_chemical_name_common
;
4,6-Di-<i>tert</i>-butyl-2,3-dihydroxybenzaldehyde
;
_space_group_IT_number 2
_symmetry_cell_setting triclinic
_symmetry_space_group_name_Hall '-P 1'
_symmetry_space_group_name_H-M 'P -1'
_cell_angle_alpha 95.242(2)
_cell_angle_beta 103.085(2)
_cell_angle_gamma 95.492(2)
_cell_formula_units_Z 4
_cell_length_a 9.3113(9)
_cell_length_b 10.6511(10)
_cell_length_c 15.3962(15)
_cell_measurement_reflns_used 900
_cell_measurement_temperature 100(2)
_cell_measurement_theta_max 30
_cell_measurement_theta_min 2
_cell_volume 1470.4(2)
_computing_cell_refinement 'SAINT (Bruker, 2008)'
_computing_data_collection 'SMART (Bruker, 2008)'
_computing_data_reduction 'SAINT (Bruker, 2008)'
_computing_molecular_graphics 'SHELXTL (Sheldrick, 2008)'
_computing_publication_material 'SHELXTL (Sheldrick, 2008)'
_computing_structure_refinement 'SHELXTL (Sheldrick, 2008)'
_computing_structure_solution 'SHELXTL (Sheldrick, 2008)'
_diffrn_ambient_temperature 100(2)
_diffrn_measured_fraction_theta_full 0.994
_diffrn_measured_fraction_theta_max 0.994
_diffrn_measurement_device_type 'Bruker SMART APEX CCD area-detector'
_diffrn_measurement_method 'omega scans'
_diffrn_radiation_monochromator graphite
_diffrn_radiation_source 'fine-focus sealed tube'
_diffrn_radiation_type MoK\a
_diffrn_radiation_wavelength 0.71073
_diffrn_reflns_av_R_equivalents 0.0175
_diffrn_reflns_av_sigmaI/netI 0.0333
_diffrn_reflns_limit_h_max 11
_diffrn_reflns_limit_h_min -11
_diffrn_reflns_limit_k_max 13
_diffrn_reflns_limit_k_min -11
_diffrn_reflns_limit_l_max 18
_diffrn_reflns_limit_l_min -18
_diffrn_reflns_number 8903
_diffrn_reflns_theta_full 26.00
_diffrn_reflns_theta_max 26.00
_diffrn_reflns_theta_min 2.23
_exptl_absorpt_coefficient_mu 0.077
_exptl_absorpt_correction_T_max 0.9878
_exptl_absorpt_correction_T_min 0.9480
_exptl_absorpt_correction_type multi-scan
_exptl_absorpt_process_details '(SADABS; Sheldrick, 2008)'
_exptl_crystal_colour yellow
_exptl_crystal_density_diffrn 1.131
_exptl_crystal_description prism
_exptl_crystal_F_000 544
_exptl_crystal_size_max 0.70
_exptl_crystal_size_mid 0.16
_exptl_crystal_size_min 0.16
_refine_diff_density_max 0.251
_refine_diff_density_min -0.213
_refine_ls_extinction_method none
_refine_ls_goodness_of_fit_ref 1.064
_refine_ls_hydrogen_treatment mixed
_refine_ls_matrix_type full
_refine_ls_number_parameters 361
_refine_ls_number_reflns 5740
_refine_ls_number_restraints 0
_refine_ls_restrained_S_all 1.064
_refine_ls_R_factor_all 0.0637
_refine_ls_R_factor_gt 0.0463
_refine_ls_shift/su_max 0.000
_refine_ls_shift/su_mean 0.000
_refine_ls_structure_factor_coef Fsqd
_refine_ls_weighting_details 'calc w=1/[\s^2^(Fo^2^)+(0.0779P)^2^+0.0742P] where P=(Fo^2^+2Fc^2^)/3'
_refine_ls_weighting_scheme calc
_refine_ls_wR_factor_ref 0.1299
_reflns_number_gt 4411
_reflns_number_total 5740
_reflns_threshold_expression >2sigma(I)
_cod_data_source_file cv5427.cif
_cod_data_source_block I
_cod_database_code 2238608

loop_
_symmetry_equiv_pos_as_xyz
'x, y, z'
'-x, -y, -z'

loop_
_atom_site_type_symbol
_atom_site_label
_atom_site_fract_x
_atom_site_fract_y
_atom_site_fract_z
_atom_site_U_iso_or_equiv
_atom_site_adp_type
_atom_site_calc_flag
_atom_site_refinement_flags
_atom_site_occupancy
_atom_site_symmetry_multiplicity
O O1A 0.13058(9) -0.38259(6) 0.24551(5) 0.0316(2) Uani d . 1 1
H H1A 0.1319(16) -0.3993(13) 0.1884(10) 0.054(4) Uiso d . 1 1
O O2A 0.14084(8) -0.22900(6) 0.12158(5) 0.02752(18) Uani d . 1 1
H H2A 0.1392(16) -0.1505(13) 0.0745(10) 0.057(4) Uiso d . 1 1
O O3A 0.15955(9) -0.01066(7) 0.07434(5) 0.02887(19) Uani d . 1 1
C C1A 0.15563(11) -0.25515(9) 0.27164(7) 0.0226(2) Uani d . 1 1
C C2A 0.16112(11) -0.17213(9) 0.20646(7) 0.0216(2) Uani d . 1 1
C C3A 0.18605(10) -0.03905(9) 0.22842(7) 0.0214(2) Uani d . 1 1
C C4A 0.21238(11) 0.01227(9) 0.32024(7) 0.0223(2) Uani d . 1 1
C C5A 0.20502(11) -0.07376(9) 0.38215(7) 0.0229(2) Uani d . 1 1
H H5AA 0.2218 -0.0407 0.4435 0.027 Uiso calc R 1 1
C C6A 0.17450(11) -0.20648(9) 0.36057(7) 0.0232(2) Uani d . 1 1
C C7A 0.18009(12) 0.03568(9) 0.15347(7) 0.0253(2) Uani d . 1 1
H H7A 0.1889(13) 0.1306(11) 0.1631(8) 0.031(3) Uiso d . 1 1
C C8A 0.24859(12) 0.15602(9) 0.35317(7) 0.0261(3) Uani d . 1 1
C C9A 0.28235(14) 0.18201(10) 0.45588(8) 0.0352(3) Uani d . 1 1
H H9AA 0.1952 0.1507 0.4768 0.053 Uiso calc R 1 1
H H9AB 0.3066 0.2736 0.4741 0.053 Uiso calc R 1 1
H H9AC 0.3668 0.1383 0.4823 0.053 Uiso calc R 1 1
C C10A 0.11678(13) 0.22788(10) 0.31648(8) 0.0337(3) Uani d . 1 1
H H10A 0.0299 0.1942 0.3368 0.051 Uiso calc R 1 1
H H10B 0.0940 0.2169 0.2507 0.051 Uiso calc R 1 1
H H10C 0.1423 0.3184 0.3385 0.051 Uiso calc R 1 1
C C11A 0.38925(13) 0.21161(10) 0.32590(8) 0.0331(3) Uani d . 1 1
H H11A 0.3704 0.2048 0.2603 0.050 Uiso calc R 1 1
H H11B 0.4719 0.1641 0.3493 0.050 Uiso calc R 1 1
H H11C 0.4146 0.3011 0.3508 0.050 Uiso calc R 1 1
C C12A 0.15986(13) -0.29441(10) 0.43265(7) 0.0295(3) Uani d . 1 1
C C13A 0.17984(15) -0.22047(11) 0.52559(8) 0.0369(3) Uani d . 1 1
H H13A 0.1043 -0.1620 0.5233 0.055 Uiso calc R 1 1
H H13B 0.2789 -0.1721 0.5437 0.055 Uiso calc R 1 1
H H13C 0.1691 -0.2801 0.5692 0.055 Uiso calc R 1 1
C C14A 0.00288(14) -0.36849(11) 0.40655(8) 0.0382(3) Uani d . 1 1
H H14A -0.0111 -0.4201 0.3485 0.057 Uiso calc R 1 1
H H14B -0.0713 -0.3086 0.4020 0.057 Uiso calc R 1 1
H H14C -0.0088 -0.4240 0.4525 0.057 Uiso calc R 1 1
C C15A 0.27806(14) -0.38673(11) 0.43956(8) 0.0387(3) Uani d . 1 1
H H15A 0.2660 -0.4369 0.3812 0.058 Uiso calc R 1 1
H H15B 0.2664 -0.4437 0.4846 0.058 Uiso calc R 1 1
H H15C 0.3772 -0.3385 0.4573 0.058 Uiso calc R 1 1
O O1B 0.19869(9) 0.08055(6) -0.08108(5) 0.02929(19) Uani d . 1 1
H H1B 0.1807(18) 0.0734(14) -0.0277(11) 0.067(5) Uiso d . 1 1
O O2B 0.14124(8) 0.25992(6) 0.03230(5) 0.02881(18) Uani d . 1 1
H H2B 0.1334(19) 0.3373(15) 0.0690(11) 0.075(5) Uiso d . 1 1
O O3B 0.14462(10) 0.48947(7) 0.08636(5) 0.0382(2) Uani d . 1 1
C C1B 0.22899(11) 0.20423(9) -0.09443(7) 0.0229(2) Uani d . 1 1
C C2B 0.19582(11) 0.30029(9) -0.03624(7) 0.0227(2) Uani d . 1 1
C C3B 0.22243(11) 0.42972(9) -0.04678(7) 0.0242(2) Uani d . 1 1
C C4B 0.28051(11) 0.46447(9) -0.12054(7) 0.0241(2) Uani d . 1 1
C C5B 0.31494(11) 0.36661(9) -0.17478(7) 0.0247(2) Uani d . 1 1
H H5BA 0.3557 0.3885 -0.2234 0.030 Uiso calc R 1 1
C C6B 0.29418(11) 0.23659(9) -0.16335(7) 0.0230(2) Uani d . 1 1
C C7B 0.19374(14) 0.51970(10) 0.02154(8) 0.0338(3) Uani d . 1 1
H H7B 0.2122(16) 0.6105(13) 0.0160(10) 0.055(4) Uiso d . 1 1
C C8B 0.30439(12) 0.60314(10) -0.14183(8) 0.0302(3) Uani d . 1 1
C C9B 0.43000(15) 0.68113(11) -0.06932(10) 0.0469(4) Uani d . 1 1
H H9BA 0.4426 0.7687 -0.0837 0.070 Uiso calc R 1 1
H H9BB 0.5226 0.6436 -0.0671 0.070 Uiso calc R 1 1
H H9BC 0.4049 0.6809 -0.0108 0.070 Uiso calc R 1 1
C C10B 0.16044(14) 0.66445(11) -0.15304(9) 0.0418(3) Uani d . 1 1
H H10D 0.1763 0.7494 -0.1714 0.063 Uiso calc R 1 1
H H10E 0.1305 0.6712 -0.0959 0.063 Uiso calc R 1 1
H H10F 0.0821 0.6121 -0.1991 0.063 Uiso calc R 1 1
C C11B 0.34989(16) 0.60891(11) -0.23132(9) 0.0459(4) Uani d . 1 1
H H11D 0.3606 0.6974 -0.2441 0.069 Uiso calc R 1 1
H H11E 0.2734 0.5587 -0.2796 0.069 Uiso calc R 1 1
H H11F 0.4447 0.5743 -0.2274 0.069 Uiso calc R 1 1
C C12B 0.34396(12) 0.13435(10) -0.22352(7) 0.0279(3) Uani d . 1 1
C C13B 0.42121(14) 0.19175(11) -0.29129(8) 0.0379(3) Uani d . 1 1
H H13D 0.3519 0.2374 -0.3309 0.057 Uiso calc R 1 1
H H13E 0.4530 0.1237 -0.3272 0.057 Uiso calc R 1 1
H H13F 0.5081 0.2508 -0.2591 0.057 Uiso calc R 1 1
C C14B 0.20742(14) 0.04340(11) -0.27618(8) 0.0378(3) Uani d . 1 1
H H14D 0.1382 0.0911 -0.3141 0.057 Uiso calc R 1 1
H H14E 0.1581 0.0036 -0.2340 0.057 Uiso calc R 1 1
H H14F 0.2390 -0.0225 -0.3140 0.057 Uiso calc R 1 1
C C15B 0.45488(13) 0.06066(11) -0.16510(8) 0.0358(3) Uani d . 1 1
H H15D 0.5414 0.1194 -0.1319 0.054 Uiso calc R 1 1
H H15E 0.4869 -0.0042 -0.2035 0.054 Uiso calc R 1 1
H H15F 0.4072 0.0198 -0.1226 0.054 Uiso calc R 1 1

loop_
_atom_site_aniso_label
_atom_site_aniso_U_11
_atom_site_aniso_U_22
_atom_site_aniso_U_33
_atom_site_aniso_U_12
_atom_site_aniso_U_13
_atom_site_aniso_U_23
O1A 0.0487(5) 0.0195(3) 0.0268(4) -0.0008(3) 0.0121(4) 0.0013(3)
O2A 0.0381(4) 0.0244(3) 0.0206(4) 0.0004(3) 0.0105(3) 0.0001(3)
O3A 0.0371(4) 0.0276(3) 0.0233(4) 0.0024(3) 0.0099(3) 0.0047(3)
C1A 0.0237(5) 0.0197(4) 0.0254(5) 0.0007(4) 0.0085(4) 0.0027(4)
C2A 0.0216(5) 0.0247(5) 0.0187(5) 0.0008(4) 0.0069(4) 0.0005(4)
C3A 0.0190(5) 0.0214(4) 0.0257(5) 0.0020(4) 0.0087(4) 0.0043(4)
C4A 0.0184(5) 0.0233(5) 0.0257(5) 0.0028(4) 0.0065(4) 0.0019(4)
C5A 0.0233(5) 0.0252(5) 0.0205(5) 0.0017(4) 0.0072(4) 0.0006(4)
C6A 0.0209(5) 0.0254(5) 0.0240(5) 0.0018(4) 0.0063(4) 0.0043(4)
C7A 0.0260(5) 0.0254(5) 0.0259(5) 0.0023(4) 0.0090(4) 0.0037(4)
C8A 0.0289(5) 0.0225(5) 0.0268(5) -0.0012(4) 0.0099(4) -0.0006(4)
C9A 0.0444(7) 0.0274(5) 0.0314(6) -0.0031(5) 0.0101(5) -0.0043(4)
C10A 0.0368(6) 0.0237(5) 0.0414(7) 0.0052(4) 0.0120(5) 0.0000(4)
C11A 0.0320(6) 0.0298(5) 0.0362(6) -0.0049(4) 0.0105(5) 0.0007(4)
C12A 0.0351(6) 0.0289(5) 0.0250(6) 0.0017(4) 0.0075(5) 0.0077(4)
C13A 0.0491(7) 0.0382(6) 0.0252(6) 0.0048(5) 0.0107(5) 0.0093(5)
C14A 0.0422(7) 0.0395(6) 0.0353(6) -0.0043(5) 0.0141(5) 0.0136(5)
C15A 0.0484(7) 0.0333(6) 0.0345(6) 0.0091(5) 0.0054(6) 0.0118(5)
O1B 0.0419(4) 0.0208(3) 0.0293(4) 0.0014(3) 0.0179(3) 0.0031(3)
O2B 0.0417(4) 0.0246(3) 0.0253(4) 0.0046(3) 0.0177(3) 0.0045(3)
O3B 0.0614(5) 0.0276(4) 0.0314(4) 0.0090(3) 0.0219(4) 0.0026(3)
C1B 0.0244(5) 0.0206(4) 0.0237(5) 0.0012(4) 0.0058(4) 0.0041(4)
C2B 0.0243(5) 0.0258(5) 0.0190(5) 0.0016(4) 0.0071(4) 0.0051(4)
C3B 0.0247(5) 0.0235(5) 0.0245(5) 0.0042(4) 0.0045(4) 0.0054(4)
C4B 0.0201(5) 0.0261(5) 0.0254(5) 0.0001(4) 0.0036(4) 0.0072(4)
C5B 0.0208(5) 0.0309(5) 0.0235(5) 0.0007(4) 0.0067(4) 0.0078(4)
C6B 0.0195(5) 0.0286(5) 0.0202(5) 0.0014(4) 0.0046(4) 0.0012(4)
C7B 0.0471(7) 0.0253(5) 0.0318(6) 0.0068(5) 0.0135(5) 0.0054(4)
C8B 0.0290(5) 0.0257(5) 0.0361(6) -0.0009(4) 0.0069(5) 0.0114(4)
C9B 0.0423(7) 0.0293(6) 0.0591(9) -0.0062(5) -0.0059(7) 0.0095(6)
C10B 0.0364(6) 0.0305(5) 0.0613(8) 0.0034(5) 0.0112(6) 0.0217(5)
C11B 0.0562(8) 0.0345(6) 0.0534(8) -0.0021(5) 0.0235(6) 0.0196(5)
C12B 0.0287(5) 0.0322(5) 0.0250(5) 0.0032(4) 0.0122(4) -0.0003(4)
C13B 0.0427(6) 0.0439(6) 0.0335(6) 0.0085(5) 0.0210(5) 0.0043(5)
C14B 0.0378(6) 0.0408(6) 0.0322(6) -0.0012(5) 0.0112(5) -0.0107(5)
C15B 0.0373(6) 0.0364(6) 0.0377(6) 0.0109(5) 0.0159(5) 0.0013(5)

loop_
_atom_type_symbol
_atom_type_description
_atom_type_scat_dispersion_real
_atom_type_scat_dispersion_imag
_atom_type_scat_source
C C 0.0033 0.0016 'International Tables Vol C Tables 4.2.6.8 and 6.1.1.4'
H H 0.0000 0.0000 'International Tables Vol C Tables 4.2.6.8 and 6.1.1.4'
O O 0.0106 0.0060 'International Tables Vol C Tables 4.2.6.8 and 6.1.1.4'

loop_
_geom_angle_atom_site_label_1
_geom_angle_atom_site_label_2
_geom_angle_atom_site_label_3
_geom_angle
C1A O1A H1A 110.9(9)
C2A O2A H2A 107.9(7)
O1A C1A C6A 121.43(9)
O1A C1A C2A 118.85(9)
C6A C1A C2A 119.71(9)
O2A C2A C1A 115.16(8)
O2A C2A C3A 122.78(9)
C1A C2A C3A 122.06(9)
C2A C3A C4A 118.86(9)
C2A C3A C7A 116.16(9)
C4A C3A C7A 124.98(9)
C5A C4A C3A 116.85(9)
C5A C4A C8A 119.49(9)
C3A C4A C8A 123.65(9)
C4A C5A C6A 124.74(9)
C4A C5A H5AA 117.6
C6A C5A H5AA 117.6
C1A C6A C5A 117.68(9)
C1A C6A C12A 120.97(9)
C5A C6A C12A 121.34(9)
O3A C7A C3A 124.01(9)
O3A C7A H7A 115.1(7)
C3A C7A H7A 120.8(7)
C9A C8A C10A 106.64(9)
C9A C8A C11A 106.03(9)
C10A C8A C11A 110.55(9)
C9A C8A C4A 111.89(9)
C10A C8A C4A 111.07(8)
C11A C8A C4A 110.48(9)
C8A C9A H9AA 109.5
C8A C9A H9AB 109.5
H9AA C9A H9AB 109.5
C8A C9A H9AC 109.5
H9AA C9A H9AC 109.5
H9AB C9A H9AC 109.5
C8A C10A H10A 109.5
C8A C10A H10B 109.5
H10A C10A H10B 109.5
C8A C10A H10C 109.5
H10A C10A H10C 109.5
H10B C10A H10C 109.5
C8A C11A H11A 109.5
C8A C11A H11B 109.5
H11A C11A H11B 109.5
C8A C11A H11C 109.5
H11A C11A H11C 109.5
H11B C11A H11C 109.5
C13A C12A C6A 112.27(9)
C13A C12A C15A 107.87(9)
C6A C12A C15A 110.06(10)
C13A C12A C14A 107.79(10)
C6A C12A C14A 108.50(9)
C15A C12A C14A 110.33(9)
C12A C13A H13A 109.5
C12A C13A H13B 109.5
H13A C13A H13B 109.5
C12A C13A H13C 109.5
H13A C13A H13C 109.5
H13B C13A H13C 109.5
C12A C14A H14A 109.5
C12A C14A H14B 109.5
H14A C14A H14B 109.5
C12A C14A H14C 109.5
H14A C14A H14C 109.5
H14B C14A H14C 109.5
C12A C15A H15A 109.5
C12A C15A H15B 109.5
H15A C15A H15B 109.5
C12A C15A H15C 109.5
H15A C15A H15C 109.5
H15B C15A H15C 109.5
C1B O1B H1B 112.1(10)
C2B O2B H2B 105.0(10)
O1B C1B C6B 121.39(9)
O1B C1B C2B 119.02(10)
C6B C1B C2B 119.58(9)
O2B C2B C1B 115.32(9)
O2B C2B C3B 122.63(9)
C1B C2B C3B 122.02(10)
C2B C3B C4B 119.22(9)
C2B C3B C7B 116.57(10)
C4B C3B C7B 124.17(9)
C5B C4B C3B 116.59(9)
C5B C4B C8B 119.99(10)
C3B C4B C8B 123.41(9)
C4B C5B C6B 124.97(10)
C4B C5B H5BA 117.5
C6B C5B H5BA 117.5
C1B C6B C5B 117.45(9)
C1B C6B C12B 120.95(9)
C5B C6B C12B 121.59(10)
O3B C7B C3B 124.19(10)
O3B C7B H7B 117.6(9)
C3B C7B H7B 118.2(9)
C10B C8B C11B 105.50(10)
C10B C8B C9B 111.32(10)
C11B C8B C9B 106.67(10)
C10B C8B C4B 111.07(9)
C11B C8B C4B 111.32(9)
C9B C8B C4B 110.77(9)
C8B C9B H9BA 109.5
C8B C9B H9BB 109.5
H9BA C9B H9BB 109.5
C8B C9B H9BC 109.5
H9BA C9B H9BC 109.5
H9BB C9B H9BC 109.5
C8B C10B H10D 109.5
C8B C10B H10E 109.5
H10D C10B H10E 109.5
C8B C10B H10F 109.5
H10D C10B H10F 109.5
H10E C10B H10F 109.5
C8B C11B H11D 109.5
C8B C11B H11E 109.5
H11D C11B H11E 109.5
C8B C11B H11F 109.5
H11D C11B H11F 109.5
H11E C11B H11F 109.5
C13B C12B C15B 107.54(10)
C13B C12B C6B 112.18(9)
C15B C12B C6B 109.49(9)
C13B C12B C14B 108.16(9)
C15B C12B C14B 110.12(9)
C6B C12B C14B 109.32(9)
C12B C13B H13D 109.5
C12B C13B H13E 109.5
H13D C13B H13E 109.5
C12B C13B H13F 109.5
H13D C13B H13F 109.5
H13E C13B H13F 109.5
C12B C14B H14D 109.5
C12B C14B H14E 109.5
H14D C14B H14E 109.5
C12B C14B H14F 109.5
H14D C14B H14F 109.5
H14E C14B H14F 109.5
C12B C15B H15D 109.5
C12B C15B H15E 109.5
H15D C15B H15E 109.5
C12B C15B H15F 109.5
H15D C15B H15F 109.5
H15E C15B H15F 109.5

loop_
_geom_bond_atom_site_label_1
_geom_bond_atom_site_label_2
_geom_bond_distance
O1A C1A 1.3623(11)
O1A H1A 0.885(15)
O2A C2A 1.3535(12)
O2A H2A 1.154(14)
O3A C7A 1.2373(13)
C1A C6A 1.3849(15)
C1A C2A 1.4030(14)
C2A C3A 1.4112(13)
C3A C4A 1.4260(14)
C3A C7A 1.4545(15)
C4A C5A 1.3893(14)
C4A C8A 1.5483(13)
C5A C6A 1.4086(13)
C5A H5AA 0.9500
C6A C12A 1.5366(15)
C7A H7A 1.001(11)
C8A C9A 1.5345(16)
C8A C10A 1.5349(16)
C8A C11A 1.5454(16)
C9A H9AA 0.9800
C9A H9AB 0.9800
C9A H9AC 0.9800
C10A H10A 0.9800
C10A H10B 0.9800
C10A H10C 0.9800
C11A H11A 0.9800
C11A H11B 0.9800
C11A H11C 0.9800
C12A C13A 1.5323(16)
C12A C15A 1.5372(17)
C12A C14A 1.5414(16)
C13A H13A 0.9800
C13A H13B 0.9800
C13A H13C 0.9800
C14A H14A 0.9800
C14A H14B 0.9800
C14A H14C 0.9800
C15A H15A 0.9800
C15A H15B 0.9800
C15A H15C 0.9800
O1B C1B 1.3645(12)
O1B H1B 0.883(17)
O2B C2B 1.3567(13)
O2B H2B 0.974(17)
O3B C7B 1.2436(15)
C1B C6B 1.3899(15)
C1B C2B 1.4011(15)
C2B C3B 1.4078(14)
C3B C4B 1.4269(15)
C3B C7B 1.4450(16)
C4B C5B 1.3830(15)
C4B C8B 1.5482(14)
C5B C6B 1.4124(14)
C5B H5BA 0.9500
C6B C12B 1.5380(15)
C7B H7B 0.981(14)
C8B C10B 1.5284(17)
C8B C11B 1.5350(19)
C8B C9B 1.5355(16)
C9B H9BA 0.9800
C9B H9BB 0.9800
C9B H9BC 0.9800
C10B H10D 0.9800
C10B H10E 0.9800
C10B H10F 0.9800
C11B H11D 0.9800
C11B H11E 0.9800
C11B H11F 0.9800
C12B C13B 1.5335(17)
C12B C15B 1.5347(16)
C12B C14B 1.5382(15)
C13B H13D 0.9800
C13B H13E 0.9800
C13B H13F 0.9800
C14B H14D 0.9800
C14B H14E 0.9800
C14B H14F 0.9800
C15B H15D 0.9800
C15B H15E 0.9800
C15B H15F 0.9800

loop_
_geom_hbond_atom_site_label_D
_geom_hbond_atom_site_label_H
_geom_hbond_atom_site_label_A
_geom_hbond_site_symmetry_A
_geom_hbond_distance_DH
_geom_hbond_distance_HA
_geom_hbond_distance_DA
_geom_hbond_angle_DHA
O1A H1A O2A . 0.885(15) 2.169(15) 2.6360(10) 112.4(11)
O2A H2A O3A . 1.154(14) 1.484(14) 2.5013(10) 142.7(12)
O1B H1B O2B . 0.883(17) 2.212(16) 2.6443(10) 109.7(12)
O2B H2B O3B . 0.974(17) 1.608(16) 2.5046(10) 150.9(16)
O1B H1B O3A . 0.883(17) 1.916(17) 2.7485(11) 156.4(15)
O1A H1A O3B 1_545 0.885(15) 1.912(15) 2.7289(11) 152.9(13)

loop_
_geom_torsion_atom_site_label_1
_geom_torsion_atom_site_label_2
_geom_torsion_atom_site_label_3
_geom_torsion_atom_site_label_4
_geom_torsion
O1A C1A C2A O2A -0.23(14)
C6A C1A C2A O2A -179.75(9)
O1A C1A C2A C3A 179.77(9)
C6A C1A C2A C3A 0.25(16)
O2A C2A C3A C4A -177.43(9)
C1A C2A C3A C4A 2.57(15)
O2A C2A C3A C7A 3.57(14)
C1A C2A C3A C7A -176.43(9)
C2A C3A C4A C5A -2.79(14)
C7A C3A C4A C5A 176.12(10)
C2A C3A C4A C8A 176.94(9)
C7A C3A C4A C8A -4.15(16)
C3A C4A C5A C6A 0.36(15)
C8A C4A C5A C6A -179.38(9)
O1A C1A C6A C5A 177.85(9)
C2A C1A C6A C5A -2.65(15)
O1A C1A C6A C12A -3.19(15)
C2A C1A C6A C12A 176.32(9)
C4A C5A C6A C1A 2.40(16)
C4A C5A C6A C12A -176.56(10)
C2A C3A C7A O3A -2.33(16)
C4A C3A C7A O3A 178.74(10)
C5A C4A C8A C9A 3.81(14)
C3A C4A C8A C9A -175.91(10)
C5A C4A C8A C10A -115.24(11)
C3A C4A C8A C10A 65.03(13)
C5A C4A C8A C11A 121.69(11)
C3A C4A C8A C11A -58.03(13)
C1A C6A C12A C13A -178.10(10)
C5A C6A C12A C13A 0.83(15)
C1A C6A C12A C15A 61.73(12)
C5A C6A C12A C15A -119.34(11)
C1A C6A C12A C14A -59.08(14)
C5A C6A C12A C14A 119.85(11)
O1B C1B C2B O2B 2.92(13)
C6B C1B C2B O2B -175.97(8)
O1B C1B C2B C3B -179.19(9)
C6B C1B C2B C3B 1.93(15)
O2B C2B C3B C4B 179.78(9)
C1B C2B C3B C4B 2.04(15)
O2B C2B C3B C7B 2.22(14)
C1B C2B C3B C7B -175.52(10)
C2B C3B C4B C5B -3.52(14)
C7B C3B C4B C5B 173.84(10)
C2B C3B C4B C8B 175.97(9)
C7B C3B C4B C8B -6.67(16)
C3B C4B C5B C6B 1.28(15)
C8B C4B C5B C6B -178.23(9)
O1B C1B C6B C5B 177.04(9)
C2B C1B C6B C5B -4.10(14)
O1B C1B C6B C12B -4.00(14)
C2B C1B C6B C12B 174.86(9)
C4B C5B C6B C1B 2.58(15)
C4B C5B C6B C12B -176.38(9)
C2B C3B C7B O3B -1.77(17)
C4B C3B C7B O3B -179.20(10)
C5B C4B C8B C10B 123.69(11)
C3B C4B C8B C10B -55.79(13)
C5B C4B C8B C11B 6.45(14)
C3B C4B C8B C11B -173.02(10)
C5B C4B C8B C9B -112.06(12)
C3B C4B C8B C9B 68.47(14)
C1B C6B C12B C13B -176.58(9)
C5B C6B C12B C13B 2.35(13)
C1B C6B C12B C15B -57.26(12)
C5B C6B C12B C15B 121.66(10)
C1B C6B C12B C14B 63.45(12)
C5B C6B C12B C14B -117.63(11)
